data_8102167
loop_
_publ_author_name
'Ernst, Richard D.'
'Gl\"ockner, Andreas'
'Arif, Atta M.'

_publ_section_title
;
Crystal structure of hexakis(dimethyl-\m-oxosilane)dibromozirconium
(IV) bis(nonabromodizirconate(IV)), [Zr{(CH~3~)~2~SiO}~6~Br~2~][Zr~2~Br~9~]
~2~
;
_journal_issue 3
_journal_name_full 'Zeitschrift f\"ur Kristallographie - New Crystal Structures'
_journal_page_first 333
_journal_page_last 334
_journal_volume 222
_journal_year 2007
_chemical_formula_moiety 'C12 H36 Br2 O6 Si6 Zr,2(Zr2 Br9)'
_chemical_formula_structural '[Zr<(CH3)2SiO>6Br2][Zr2Br9]2'
_chemical_formula_sum 'C12 H36 Br20 O6 Si6 Zr5'
_chemical_formula_weight 2499.25
_chemical_name_systematic
; 
dimethyl-\m-oxosilane-dibromo-zirconium(IV) di(nonabromozirconate(IV)), 
;
_space_group_IT_number 14
_symmetry_cell_setting monoclinic
_symmetry_space_group_name_Hall '-P 2ybc'
_symmetry_space_group_name_H-M 'P 1 21/c 1'
_atom_sites_solution_hydrogens geom
_atom_sites_solution_primary direct
_atom_sites_solution_secondary difmap
_audit_creation_method SHELXL-97
_cell_angle_alpha 90.00
_cell_angle_beta 97.6453(11)
_cell_angle_gamma 90.00
_cell_formula_units_Z 2
_cell_length_a 9.8087(2)
_cell_length_b 22.7606(4)
_cell_length_c 13.6501(2)
_cell_measurement_reflns_used 10040
_cell_measurement_temperature 150(1)
_cell_measurement_theta_max 27.485
_cell_measurement_theta_min 1.018
_cell_volume 3020.32(9)
_computing_cell_refinement DENZO-SMN
_computing_data_collection 'Nonius COLLECT'
_computing_data_reduction DENZO-SMN
_computing_molecular_graphics 'WinGX, Ortep3'
_computing_structure_refinement 'SHELXL-97 (Sheldrick, 1997)'
_computing_structure_solution SIR97
_diffrn_ambient_temperature 150(1)
_diffrn_measured_fraction_theta_full 0.997
_diffrn_measured_fraction_theta_max 0.997
_diffrn_measurement_device_type 'Nonius KappaCCD'
_diffrn_measurement_method phi/omega
_diffrn_radiation_monochromator graphite
_diffrn_radiation_source 'fine-focus sealed tube'
_diffrn_radiation_type MoK\a
_diffrn_radiation_wavelength 0.71073
_diffrn_reflns_av_R_equivalents 0.0550
_diffrn_reflns_av_sigmaI/netI 0.0675
_diffrn_reflns_limit_h_max 12
_diffrn_reflns_limit_h_min -12
_diffrn_reflns_limit_k_max 29
_diffrn_reflns_limit_k_min -29
_diffrn_reflns_limit_l_max 17
_diffrn_reflns_limit_l_min -17
_diffrn_reflns_number 13614
_diffrn_reflns_theta_max 27.87
_diffrn_reflns_theta_min 1.79
_exptl_absorpt_coefficient_mu 14.208
_exptl_absorpt_correction_T_max 0.3961
_exptl_absorpt_correction_T_min 0.1002
_exptl_absorpt_correction_type multi-scan
_exptl_absorpt_process_details 'DENZO-SMN (Otwinowski & Minor, 1997)'
_exptl_crystal_colour colorless
_exptl_crystal_density_diffrn 2.748
_exptl_crystal_density_method 'not measured'
_exptl_crystal_description plate
_exptl_crystal_F_000 2280
_exptl_crystal_size_max 0.30
_exptl_crystal_size_mid 0.23
_exptl_crystal_size_min 0.08
_refine_diff_density_max 1.511
_refine_diff_density_min -1.636
_refine_diff_density_rms 0.221
_refine_ls_extinction_coef 0.00019(5)
_refine_ls_extinction_expression Fc^*^=kFc[1+0.001xFc^2^\l^3^/sin(2\q)]^-1/4^
_refine_ls_extinction_method SHELXL
_refine_ls_goodness_of_fit_ref 1.052
_refine_ls_hydrogen_treatment constr
_refine_ls_matrix_type full
_refine_ls_number_parameters 230
_refine_ls_number_reflns 7177
_refine_ls_number_restraints 0
_refine_ls_restrained_S_all 1.052
_refine_ls_R_factor_all 0.0711
_refine_ls_R_factor_gt 0.0423
_refine_ls_shift/su_max 0.001
_refine_ls_shift/su_mean 0.000
_refine_ls_structure_factor_coef Fsqd
_refine_ls_weighting_details 'calc w=1/[\s^2^(Fo^2^)+(0.0360P)^2^+2.7722P] where P=(Fo^2^+2Fc^2^)/3'
_refine_ls_weighting_scheme calc
_refine_ls_wR_factor_gt 0.0807
_refine_ls_wR_factor_ref 0.0880
_reflns_number_gt 5273
_reflns_number_total 7177
_reflns_threshold_expression >2sigma(I)
_cod_data_source_file 1267-2071.cff
_cod_data_source_block rde142
_cod_depositor_comments
;
The following automatic conversions were performed:
'_exptl_absorpt_correction_type' value 'Multi-scan' changed to
'multi-scan' according to
'/home/saulius/struct/CIF-dictionaries/cif_core.dic' dictionary named
'cif_core.dic' version 2.4.1 from 2010-06-29.

Automatic conversion script
Id: cif_fix_enum 1555 2011-01-17 13:19:09Z saulius 
;
_cod_original_sg_symbol_H-M P12(1)/c1
_cod_database_code 8102167

loop_
_symmetry_equiv_pos_as_xyz
'x, y, z'
'-x, y+1/2, -z+1/2'
'-x, -y, -z'
'x, -y-1/2, z-1/2'

loop_
_atom_site_label
_atom_site_type_symbol
_atom_site_fract_x
_atom_site_fract_y
_atom_site_fract_z
_atom_site_U_iso_or_equiv
_atom_site_adp_type
_atom_site_occupancy
_atom_site_symmetry_multiplicity
_atom_site_Wyckoff_symbol
_atom_site_calc_flag
_atom_site_refinement_flags
_atom_site_disorder_assembly
_atom_site_disorder_group
Zr1 Zr 0.5000 0.0000 0.5000 0.0301(2) Uani 1 2 d d S . .
Zr2 Zr 0.16398(5) 0.30956(3) 0.39775(4) 0.01873(13) Uani 1 4 e d . . .
Zr3 Zr -0.09399(5) 0.36729(3) 0.55181(4) 0.02059(14) Uani 1 4 e d . . .
Br1 Br 0.28124(6) 0.05981(3) 0.49446(4) 0.02793(15) Uani 1 4 e d . . .
Br2 Br 0.41292(6) 0.32901(3) 0.45517(4) 0.03128(16) Uani 1 4 e d . . .
Br3 Br 0.15705(6) 0.34304(3) 0.22193(4) 0.02867(15) Uani 1 4 e d . . .
Br4 Br 0.17480(6) 0.20114(3) 0.37114(5) 0.03100(16) Uani 1 4 e d . . .
Br5 Br 0.08999(5) 0.42183(3) 0.44719(4) 0.02024(13) Uani 1 4 e d . . .
Br6 Br 0.12606(6) 0.29531(3) 0.59237(4) 0.02686(15) Uani 1 4 e d . . .
Br7 Br -0.12076(5) 0.29883(3) 0.38303(4) 0.02300(14) Uani 1 4 e d . . .
Br8 Br -0.01528(6) 0.43096(3) 0.69787(4) 0.03353(17) Uani 1 4 e d . . .
Br9 Br -0.28408(6) 0.43256(3) 0.46886(4) 0.03148(16) Uani 1 4 e d . . .
Br10 Br -0.24195(7) 0.29844(4) 0.63703(5) 0.0444(2) Uani 1 4 e d . . .
Si1 Si 0.34999(15) -0.08332(8) 0.34053(10) 0.0211(4) Uani 1 4 e d . . .
Si2 Si 0.51522(15) 0.02635(8) 0.26596(10) 0.0190(3) Uani 1 4 e d . . .
Si3 Si 0.66864(15) 0.11410(7) 0.43237(10) 0.0179(3) Uani 1 4 e d . . .
O1 O 0.3765(3) -0.08246(18) 0.4649(2) 0.0211(9) Uani 1 4 e d . . .
O2 O 0.4414(4) -0.02128(19) 0.3378(3) 0.0254(9) Uani 1 4 e d . . .
O3 O 0.5922(5) 0.0608(2) 0.3637(3) 0.0517(15) Uani 1 4 e d . . .
C1 C 0.4351(6) -0.1459(3) 0.2931(4) 0.0362(17) Uani 1 4 e d . . .
H1A H 0.4331 -0.1419 0.2215 0.054 Uiso 1 4 e calc R . .
H1B H 0.3873 -0.1821 0.3076 0.054 Uiso 1 4 e calc R . .
H1C H 0.5307 -0.1477 0.3248 0.054 Uiso 1 4 e calc R . .
C2 C 0.1687(6) -0.0706(3) 0.2963(4) 0.0373(18) Uani 1 4 e d . . .
H2A H 0.1387 -0.0342 0.3249 0.056 Uiso 1 4 e calc R . .
H2B H 0.1140 -0.1036 0.3160 0.056 Uiso 1 4 e calc R . .
H2C H 0.1560 -0.0674 0.2240 0.056 Uiso 1 4 e calc R . .
C3 C 0.6334(6) -0.0133(3) 0.1994(4) 0.0351(16) Uani 1 4 e d . . .
H3A H 0.6879 0.0147 0.1663 0.053 Uiso 1 4 e calc R . .
H3B H 0.5815 -0.0388 0.1500 0.053 Uiso 1 4 e calc R . .
H3C H 0.6948 -0.0372 0.2458 0.053 Uiso 1 4 e calc R . .
C4 C 0.3887(6) 0.0746(3) 0.1975(4) 0.0358(16) Uani 1 4 e d . . .
H4A H 0.3353 0.0943 0.2436 0.054 Uiso 1 4 e calc R . .
H4B H 0.3268 0.0514 0.1502 0.054 Uiso 1 4 e calc R . .
H4C H 0.4358 0.1040 0.1618 0.054 Uiso 1 4 e calc R . .
C5 C 0.8535(6) 0.1143(4) 0.4369(5) 0.0418(18) Uani 1 4 e d . . .
H5A H 0.8883 0.0741 0.4462 0.063 Uiso 1 4 e calc R . .
H5B H 0.8943 0.1388 0.4922 0.063 Uiso 1 4 e calc R . .
H5C H 0.8782 0.1301 0.3749 0.063 Uiso 1 4 e calc R . .
C6 C 0.5823(7) 0.1837(3) 0.4064(5) 0.0406(17) Uani 1 4 e d . . .
H6A H 0.5948 0.1967 0.3398 0.061 Uiso 1 4 e calc R . .
H6B H 0.6213 0.2130 0.4548 0.061 Uiso 1 4 e calc R . .
H6C H 0.4839 0.1791 0.4106 0.061 Uiso 1 4 e calc R . .

loop_
_atom_site_aniso_label
_atom_site_aniso_U_11
_atom_site_aniso_U_22
_atom_site_aniso_U_33
_atom_site_aniso_U_23
_atom_site_aniso_U_13
_atom_site_aniso_U_12
Zr1 0.0171(4) 0.0305(6) 0.0406(5) -0.0239(4) -0.0040(3) 0.0003(4)
Zr2 0.0228(3) 0.0138(3) 0.0191(3) -0.0004(2) 0.0013(2) -0.0002(2)
Zr3 0.0230(3) 0.0203(4) 0.0184(2) 0.0019(2) 0.0028(2) -0.0002(2)
Br1 0.0236(3) 0.0242(4) 0.0358(3) -0.0016(3) 0.0030(2) 0.0052(3)
Br2 0.0232(3) 0.0335(5) 0.0362(3) -0.0056(3) 0.0006(2) -0.0019(3)
Br3 0.0410(3) 0.0257(4) 0.0198(3) -0.0002(3) 0.0058(2) -0.0002(3)
Br4 0.0378(3) 0.0147(4) 0.0398(3) -0.0022(3) 0.0024(3) 0.0021(3)
Br5 0.0277(3) 0.0122(3) 0.0210(3) 0.0007(2) 0.0036(2) -0.0025(2)
Br6 0.0352(3) 0.0253(4) 0.0194(3) 0.0091(2) 0.0009(2) 0.0070(3)
Br7 0.0238(3) 0.0199(4) 0.0242(3) -0.0028(2) -0.0008(2) -0.0041(2)
Br8 0.0428(4) 0.0333(4) 0.0234(3) -0.0066(3) 0.0003(2) 0.0020(3)
Br9 0.0281(3) 0.0298(4) 0.0349(3) -0.0023(3) -0.0020(2) 0.0072(3)
Br10 0.0440(4) 0.0516(6) 0.0397(4) 0.0140(3) 0.0129(3) -0.0144(4)
Si1 0.0243(8) 0.0222(11) 0.0165(7) -0.0027(7) 0.0015(6) -0.0031(7)
Si2 0.0280(8) 0.0151(10) 0.0138(7) 0.0017(6) 0.0021(6) -0.0033(7)
Si3 0.0240(7) 0.0145(10) 0.0154(7) 0.0004(6) 0.0042(6) -0.0056(7)
O1 0.0223(19) 0.021(3) 0.0196(18) 0.0069(17) 0.0028(14) -0.0057(17)
O2 0.032(2) 0.021(3) 0.0250(19) 0.0093(18) 0.0135(16) -0.0018(19)
O3 0.066(3) 0.036(4) 0.042(3) -0.017(2) -0.032(2) 0.018(3)
C1 0.037(3) 0.038(5) 0.034(3) -0.009(3) 0.005(3) -0.002(3)
C2 0.031(3) 0.049(5) 0.028(3) -0.009(3) -0.007(3) 0.001(3)
C3 0.042(4) 0.042(5) 0.023(3) -0.002(3) 0.014(3) -0.002(3)
C4 0.043(4) 0.028(5) 0.033(3) 0.005(3) -0.007(3) 0.003(3)
C5 0.035(4) 0.050(6) 0.044(4) 0.008(4) 0.019(3) -0.006(3)
C6 0.046(4) 0.024(4) 0.052(4) 0.003(3) 0.008(3) -0.001(3)

loop_
_atom_type_symbol
_atom_type_description
_atom_type_scat_dispersion_real
_atom_type_scat_dispersion_imag
_atom_type_scat_source
C C 0.0033 0.0016 'International Tables Vol C Tables 4.2.6.8 and 6.1.1.4'
H H 0.0000 0.0000 'International Tables Vol C Tables 4.2.6.8 and 6.1.1.4'
O O 0.0106 0.0060 'International Tables Vol C Tables 4.2.6.8 and 6.1.1.4'
Si Si 0.0817 0.0704 'International Tables Vol C Tables 4.2.6.8 and 6.1.1.4'
Br Br -0.2901 2.4595 'International Tables Vol C Tables 4.2.6.8 and 6.1.1.4'
Zr Zr -2.9673 0.5597 'International Tables Vol C Tables 4.2.6.8 and 6.1.1.4'

loop_
_geom_angle_atom_site_label_1
_geom_angle_atom_site_label_2
_geom_angle_atom_site_label_3
_geom_angle
_geom_angle_site_symmetry_1
_geom_angle_site_symmetry_3
_geom_angle_publ_flag
O1 Zr1 O1 179.999(1) . 3_656 ?
O1 Zr1 O2 116.48(13) . 3_656 ?
O1 Zr1 O2 63.52(13) 3_656 3_656 ?
O1 Zr1 O2 63.52(13) . . ?
O1 Zr1 O2 116.48(13) 3_656 . ?
O2 Zr1 O2 180.0 3_656 . ?
O1 Zr1 Br1 89.31(10) . 3_656 ?
O1 Zr1 Br1 90.69(10) 3_656 3_656 ?
O2 Zr1 Br1 88.95(10) 3_656 3_656 ?
O2 Zr1 Br1 91.05(10) . 3_656 ?
O1 Zr1 Br1 90.69(10) . . ?
O1 Zr1 Br1 89.31(10) 3_656 . ?
O2 Zr1 Br1 91.05(10) 3_656 . ?
O2 Zr1 Br1 88.95(10) . . ?
Br1 Zr1 Br1 179.998(1) 3_656 . ?
O1 Zr1 O3 121.64(13) . . ?
O1 Zr1 O3 58.36(13) 3_656 . ?
O2 Zr1 O3 121.55(14) 3_656 . ?
O2 Zr1 O3 58.45(14) . . ?
Br1 Zr1 O3 86.16(10) 3_656 . ?
Br1 Zr1 O3 93.84(10) . . ?
O1 Zr1 O3 58.36(13) . 3_656 ?
O1 Zr1 O3 121.64(13) 3_656 3_656 ?
O2 Zr1 O3 58.45(13) 3_656 3_656 ?
O2 Zr1 O3 121.55(14) . 3_656 ?
Br1 Zr1 O3 93.84(10) 3_656 3_656 ?
Br1 Zr1 O3 86.16(10) . 3_656 ?
O3 Zr1 O3 179.999(1) . 3_656 ?
O1 Zr1 Si1 31.82(9) . . ?
O1 Zr1 Si1 148.18(9) 3_656 . ?
O2 Zr1 Si1 148.29(10) 3_656 . ?
O2 Zr1 Si1 31.70(10) . . ?
Br1 Zr1 Si1 90.76(3) 3_656 . ?
Br1 Zr1 Si1 89.24(3) . . ?
O3 Zr1 Si1 90.04(10) . . ?
O3 Zr1 Si1 89.96(10) 3_656 . ?
O1 Zr1 Si1 148.18(9) . 3_656 ?
O1 Zr1 Si1 31.82(9) 3_656 3_656 ?
O2 Zr1 Si1 31.71(10) 3_656 3_656 ?
O2 Zr1 Si1 148.30(10) . 3_656 ?
Br1 Zr1 Si1 89.24(3) 3_656 3_656 ?
Br1 Zr1 Si1 90.76(3) . 3_656 ?
O3 Zr1 Si1 89.96(10) . 3_656 ?
O3 Zr1 Si1 90.04(10) 3_656 3_656 ?
Si1 Zr1 Si1 180.0 . 3_656 ?
Br4 Zr2 Br2 99.31(3) . . ?
Br4 Zr2 Br3 99.04(3) . . ?
Br2 Zr2 Br3 98.45(3) . . ?
Br4 Zr2 Br6 92.16(3) . . ?
Br2 Zr2 Br6 88.28(2) . . ?
Br3 Zr2 Br6 165.77(3) . . ?
Br4 Zr2 Br5 165.02(3) . . ?
Br2 Zr2 Br5 92.12(3) . . ?
Br3 Zr2 Br5 88.75(3) . . ?
Br6 Zr2 Br5 78.44(2) . . ?
Br4 Zr2 Br7 87.97(3) . . ?
Br2 Zr2 Br7 164.95(3) . . ?
Br3 Zr2 Br7 93.34(2) . . ?
Br6 Zr2 Br7 78.23(2) . . ?
Br5 Zr2 Br7 78.77(2) . . ?
Br8 Zr3 Br10 97.35(3) . . ?
Br8 Zr3 Br9 98.48(3) . . ?
Br10 Zr3 Br9 97.83(3) . . ?
Br8 Zr3 Br6 91.98(2) . . ?
Br10 Zr3 Br6 91.24(3) . . ?
Br9 Zr3 Br6 165.14(3) . . ?
Br8 Zr3 Br5 89.89(3) . . ?
Br10 Zr3 Br5 168.50(3) . . ?
Br9 Zr3 Br5 89.89(3) . . ?
Br6 Zr3 Br5 79.55(2) . . ?
Br8 Zr3 Br7 167.26(3) . . ?
Br10 Zr3 Br7 92.14(3) . . ?
Br9 Zr3 Br7 88.59(2) . . ?
Br6 Zr3 Br7 79.29(2) . . ?
Br5 Zr3 Br7 79.48(2) . . ?
Zr3 Br5 Zr2 85.47(2) . . ?
Zr3 Br6 Zr2 86.43(2) . . ?
Zr3 Br7 Zr2 84.68(2) . . ?
O2 Si1 O1 90.07(19) . . ?
O2 Si1 C1 112.4(3) . . ?
O1 Si1 C1 110.6(3) . . ?
O2 Si1 C2 111.1(3) . . ?
O1 Si1 C2 110.2(2) . . ?
C1 Si1 C2 118.7(3) . . ?
C1 Si1 Zr1 122.2(2) . . ?
C2 Si1 Zr1 119.1(2) . . ?
O3 Si2 O2 91.2(3) . . ?
O3 Si2 C3 113.0(3) . . ?
O2 Si2 C3 109.0(3) . . ?
O3 Si2 C4 109.7(3) . . ?
O2 Si2 C4 111.7(3) . . ?
C3 Si2 C4 118.8(3) . . ?
O3 Si3 O1 90.5(2) . 3_656 ?
O3 Si3 C5 113.5(3) . . ?
O1 Si3 C5 110.2(3) 3_656 . ?
O3 Si3 C6 111.5(3) . . ?
O1 Si3 C6 111.6(3) 3_656 . ?
C5 Si3 C6 116.5(3) . . ?
Si1 O1 Si3 144.2(3) . 3_656 ?
Si1 O1 Zr1 103.35(18) . . ?
Si3 O1 Zr1 111.87(18) 3_656 . ?
Si1 O2 Si2 145.7(3) . . ?
Si1 O2 Zr1 103.04(17) . . ?
Si2 O2 Zr1 111.0(2) . . ?
Si2 O3 Si3 159.6(4) . . ?
Si2 O3 Zr1 99.4(3) . . ?
Si3 O3 Zr1 99.3(2) . . ?
Si1 C1 H1A 109.5 . . ?
Si1 C1 H1B 109.5 . . ?
H1A C1 H1B 109.5 . . ?
Si1 C1 H1C 109.5 . . ?
H1A C1 H1C 109.5 . . ?
H1B C1 H1C 109.5 . . ?
Si1 C2 H2A 109.5 . . ?
Si1 C2 H2B 109.5 . . ?
H2A C2 H2B 109.5 . . ?
Si1 C2 H2C 109.5 . . ?
H2A C2 H2C 109.5 . . ?
H2B C2 H2C 109.5 . . ?
Si2 C3 H3A 109.5 . . ?
Si2 C3 H3B 109.5 . . ?
H3A C3 H3B 109.5 . . ?
Si2 C3 H3C 109.5 . . ?
H3A C3 H3C 109.5 . . ?
H3B C3 H3C 109.5 . . ?
Si2 C4 H4A 109.5 . . ?
Si2 C4 H4B 109.5 . . ?
H4A C4 H4B 109.5 . . ?
Si2 C4 H4C 109.5 . . ?
H4A C4 H4C 109.5 . . ?
H4B C4 H4C 109.5 . . ?
Si3 C5 H5A 109.5 . . ?
Si3 C5 H5B 109.5 . . ?
H5A C5 H5B 109.5 . . ?
Si3 C5 H5C 109.5 . . ?
H5A C5 H5C 109.5 . . ?
H5B C5 H5C 109.5 . . ?
Si3 C6 H6A 109.5 . . ?
Si3 C6 H6B 109.5 . . ?
H6A C6 H6B 109.5 . . ?
Si3 C6 H6C 109.5 . . ?
H6A C6 H6C 109.5 . . ?
H6B C6 H6C 109.5 . . ?

loop_
_geom_bond_atom_site_label_1
_geom_bond_atom_site_label_2
_geom_bond_distance
_geom_bond_site_symmetry_2
_geom_bond_publ_flag
Zr1 O1 2.251(4) . ?
Zr1 O1 2.251(4) 3_656 ?
Zr1 O2 2.264(4) 3_656 ?
Zr1 O2 2.264(4) . ?
Zr1 Br1 2.5338(6) 3_656 ?
Zr1 Br1 2.5338(6) . ?
Zr1 O3 2.577(6) . ?
Zr1 O3 2.577(6) 3_656 ?
Zr1 Si1 3.1060(15) . ?
Zr1 Si1 3.1060(15) 3_656 ?
Zr2 Br4 2.4985(9) . ?
Zr2 Br2 2.5027(7) . ?
Zr2 Br3 2.5103(7) . ?
Zr2 Br6 2.7503(7) . ?
Zr2 Br5 2.7645(8) . ?
Zr2 Br7 2.7841(7) . ?
Zr3 Br8 2.5022(8) . ?
Zr3 Br10 2.5229(9) . ?
Zr3 Br9 2.5306(8) . ?
Zr3 Br6 2.7077(8) . ?
Zr3 Br5 2.7426(7) . ?
Zr3 Br7 2.7648(8) . ?
Si1 O2 1.676(4) . ?
Si1 O1 1.683(4) . ?
Si1 C1 1.814(7) . ?
Si1 C2 1.823(6) . ?
Si2 O3 1.642(4) . ?
Si2 O2 1.689(4) . ?
Si2 C3 1.806(6) . ?
Si2 C4 1.819(6) . ?
Si3 O3 1.651(5) . ?
Si3 O1 1.687(4) 3_656 ?
Si3 C5 1.806(6) . ?
Si3 C6 1.809(7) . ?
O1 Si3 1.687(4) 3_656 ?
C1 H1A 0.9800 . ?
C1 H1B 0.9800 . ?
C1 H1C 0.9800 . ?
C2 H2A 0.9800 . ?
C2 H2B 0.9800 . ?
C2 H2C 0.9800 . ?
C3 H3A 0.9800 . ?
C3 H3B 0.9800 . ?
C3 H3C 0.9800 . ?
C4 H4A 0.9800 . ?
C4 H4B 0.9800 . ?
C4 H4C 0.9800 . ?
C5 H5A 0.9800 . ?
C5 H5B 0.9800 . ?
C5 H5C 0.9800 . ?
C6 H6A 0.9800 . ?
C6 H6B 0.9800 . ?
C6 H6C 0.9800 . ?

loop_
_geom_torsion_atom_site_label_1
_geom_torsion_atom_site_label_2
_geom_torsion_atom_site_label_3
_geom_torsion_atom_site_label_4
_geom_torsion
_geom_torsion_site_symmetry_1
_geom_torsion_site_symmetry_2
_geom_torsion_site_symmetry_3
_geom_torsion_site_symmetry_4
_geom_torsion_publ_flag
Br8 Zr3 Br5 Zr2 131.96(2) . . . . ?
Br10 Zr3 Br5 Zr2 2.75(14) . . . . ?
Br9 Zr3 Br5 Zr2 -129.57(2) . . . . ?
Br6 Zr3 Br5 Zr2 39.93(2) . . . . ?
Br7 Zr3 Br5 Zr2 -40.98(2) . . . . ?
Br4 Zr2 Br5 Zr3 12.64(11) . . . . ?
Br2 Zr2 Br5 Zr3 -127.18(2) . . . . ?
Br3 Zr2 Br5 Zr3 134.41(2) . . . . ?
Br6 Zr2 Br5 Zr3 -39.365(19) . . . . ?
Br7 Zr2 Br5 Zr3 40.752(19) . . . . ?
Br8 Zr3 Br6 Zr2 -129.64(3) . . . . ?
Br10 Zr3 Br6 Zr2 132.96(3) . . . . ?
Br9 Zr3 Br6 Zr2 5.19(13) . . . . ?
Br5 Zr3 Br6 Zr2 -40.12(2) . . . . ?
Br7 Zr3 Br6 Zr2 41.01(2) . . . . ?
Br4 Zr2 Br6 Zr3 -128.32(3) . . . . ?
Br2 Zr2 Br6 Zr3 132.43(3) . . . . ?
Br3 Zr2 Br6 Zr3 13.74(13) . . . . ?
Br5 Zr2 Br6 Zr3 39.92(2) . . . . ?
Br7 Zr2 Br6 Zr3 -40.85(2) . . . . ?
Br8 Zr3 Br7 Zr2 6.82(15) . . . . ?
Br10 Zr3 Br7 Zr2 -131.38(3) . . . . ?
Br9 Zr3 Br7 Zr2 130.84(3) . . . . ?
Br6 Zr3 Br7 Zr2 -40.53(2) . . . . ?
Br5 Zr3 Br7 Zr2 40.69(2) . . . . ?
Br4 Zr2 Br7 Zr3 132.58(2) . . . . ?
Br2 Zr2 Br7 Zr3 13.17(13) . . . . ?
Br3 Zr2 Br7 Zr3 -128.48(3) . . . . ?
Br6 Zr2 Br7 Zr3 39.95(2) . . . . ?
Br5 Zr2 Br7 Zr3 -40.42(2) . . . . ?
O1 Zr1 Si1 O2 -178.2(3) . . . . ?
O1 Zr1 Si1 O2 1.8(3) 3_656 . . . ?
O2 Zr1 Si1 O2 180.0 3_656 . . . ?
Br1 Zr1 Si1 O2 -90.8(2) 3_656 . . . ?
Br1 Zr1 Si1 O2 89.2(2) . . . . ?
O3 Zr1 Si1 O2 -4.6(2) . . . . ?
O3 Zr1 Si1 O2 175.4(2) 3_656 . . . ?
O1 Zr1 Si1 O1 180.0 3_656 . . . ?
O2 Zr1 Si1 O1 -1.8(3) 3_656 . . . ?
O2 Zr1 Si1 O1 178.2(3) . . . . ?
Br1 Zr1 Si1 O1 87.47(19) 3_656 . . . ?
Br1 Zr1 Si1 O1 -92.53(19) . . . . ?
O3 Zr1 Si1 O1 173.6(2) . . . . ?
O3 Zr1 Si1 O1 -6.4(2) 3_656 . . . ?
O1 Zr1 Si1 C1 -87.6(3) . . . . ?
O1 Zr1 Si1 C1 92.4(3) 3_656 . . . ?
O2 Zr1 Si1 C1 -89.3(3) 3_656 . . . ?
O2 Zr1 Si1 C1 90.7(3) . . . . ?
Br1 Zr1 Si1 C1 -0.1(3) 3_656 . . . ?
Br1 Zr1 Si1 C1 179.9(3) . . . . ?
O3 Zr1 Si1 C1 86.1(3) . . . . ?
O3 Zr1 Si1 C1 -93.9(3) 3_656 . . . ?
O1 Zr1 Si1 C2 90.1(3) . . . . ?
O1 Zr1 Si1 C2 -89.9(3) 3_656 . . . ?
O2 Zr1 Si1 C2 88.3(3) 3_656 . . . ?
O2 Zr1 Si1 C2 -91.7(3) . . . . ?
Br1 Zr1 Si1 C2 177.6(3) 3_656 . . . ?
Br1 Zr1 Si1 C2 -2.4(3) . . . . ?
O3 Zr1 Si1 C2 -96.3(3) . . . . ?
O3 Zr1 Si1 C2 83.7(3) 3_656 . . . ?
O2 Si1 O1 Si3 170.8(4) . . . 3_656 ?
C1 Si1 O1 Si3 -75.1(5) . . . 3_656 ?
C2 Si1 O1 Si3 58.2(5) . . . 3_656 ?
Zr1 Si1 O1 Si3 169.5(5) . . . 3_656 ?
O2 Si1 O1 Zr1 1.3(2) . . . . ?
C1 Si1 O1 Zr1 115.3(3) . . . . ?
C2 Si1 O1 Zr1 -111.3(3) . . . . ?
O2 Zr1 O1 Si1 178.96(16) 3_656 . . . ?
O2 Zr1 O1 Si1 -1.04(16) . . . . ?
Br1 Zr1 O1 Si1 -92.55(16) 3_656 . . . ?
Br1 Zr1 O1 Si1 87.45(16) . . . . ?
O3 Zr1 O1 Si1 -7.5(2) . . . . ?
O3 Zr1 O1 Si1 172.5(2) 3_656 . . . ?
Si1 Zr1 O1 Si1 180.0 3_656 . . . ?
O2 Zr1 O1 Si3 5.5(3) 3_656 . . 3_656 ?
O2 Zr1 O1 Si3 -174.5(3) . . . 3_656 ?
Br1 Zr1 O1 Si3 94.03(18) 3_656 . . 3_656 ?
Br1 Zr1 O1 Si3 -85.97(18) . . . 3_656 ?
O3 Zr1 O1 Si3 179.09(18) . . . 3_656 ?
O3 Zr1 O1 Si3 -0.91(18) 3_656 . . 3_656 ?
Si1 Zr1 O1 Si3 -173.4(3) . . . 3_656 ?
Si1 Zr1 O1 Si3 6.6(3) 3_656 . . 3_656 ?
O1 Si1 O2 Si2 171.1(5) . . . . ?
C1 Si1 O2 Si2 58.6(5) . . . . ?
C2 Si1 O2 Si2 -77.2(5) . . . . ?
Zr1 Si1 O2 Si2 172.3(6) . . . . ?
O1 Si1 O2 Zr1 -1.2(2) . . . . ?
C1 Si1 O2 Zr1 -113.7(3) . . . . ?
C2 Si1 O2 Zr1 110.5(3) . . . . ?
O3 Si2 O2 Si1 -170.9(5) . . . . ?
C3 Si2 O2 Si1 -56.1(5) . . . . ?
C4 Si2 O2 Si1 77.2(5) . . . . ?
O3 Si2 O2 Zr1 1.0(2) . . . . ?
C3 Si2 O2 Zr1 115.9(3) . . . . ?
C4 Si2 O2 Zr1 -110.8(3) . . . . ?
O1 Zr1 O2 Si1 1.04(16) . . . . ?
O1 Zr1 O2 Si1 -178.96(16) 3_656 . . . ?
Br1 Zr1 O2 Si1 89.75(17) 3_656 . . . ?
Br1 Zr1 O2 Si1 -90.25(17) . . . . ?
O3 Zr1 O2 Si1 174.6(3) . . . . ?
O3 Zr1 O2 Si1 -5.4(3) 3_656 . . . ?
Si1 Zr1 O2 Si1 180.0 3_656 . . . ?
O1 Zr1 O2 Si2 -174.3(3) . . . . ?
O1 Zr1 O2 Si2 5.7(3) 3_656 . . . ?
Br1 Zr1 O2 Si2 -85.6(2) 3_656 . . . ?
Br1 Zr1 O2 Si2 94.4(2) . . . . ?
O3 Zr1 O2 Si2 -0.77(18) . . . . ?
O3 Zr1 O2 Si2 179.23(18) 3_656 . . . ?
Si1 Zr1 O2 Si2 -175.4(4) . . . . ?
Si1 Zr1 O2 Si2 4.6(4) 3_656 . . . ?
O2 Si2 O3 Si3 -156.4(10) . . . . ?
C3 Si2 O3 Si3 92.3(10) . . . . ?
C4 Si2 O3 Si3 -42.8(11) . . . . ?
O2 Si2 O3 Zr1 -0.9(2) . . . . ?
C3 Si2 O3 Zr1 -112.1(3) . . . . ?
C4 Si2 O3 Zr1 112.7(3) . . . . ?
O1 Si3 O3 Si2 156.6(10) 3_656 . . . ?
C5 Si3 O3 Si2 -91.0(10) . . . . ?
C6 Si3 O3 Si2 43.0(11) . . . . ?
O1 Si3 O3 Zr1 0.99(19) 3_656 . . . ?
C5 Si3 O3 Zr1 113.4(3) . . . . ?
C6 Si3 O3 Zr1 -112.6(3) . . . . ?
O1 Zr1 O3 Si2 7.5(3) . . . . ?
O1 Zr1 O3 Si2 -172.5(3) 3_656 . . . ?
O2 Zr1 O3 Si2 -179.25(18) 3_656 . . . ?
O2 Zr1 O3 Si2 0.75(18) . . . . ?
Br1 Zr1 O3 Si2 94.3(2) 3_656 . . . ?
Br1 Zr1 O3 Si2 -85.7(2) . . . . ?
Si1 Zr1 O3 Si2 3.6(2) . . . . ?
Si1 Zr1 O3 Si2 -176.4(2) 3_656 . . . ?
O1 Zr1 O3 Si3 179.13(17) . . . . ?
O1 Zr1 O3 Si3 -0.87(17) 3_656 . . . ?
O2 Zr1 O3 Si3 -7.7(3) 3_656 . . . ?
O2 Zr1 O3 Si3 172.3(3) . . . . ?
Br1 Zr1 O3 Si3 -94.06(19) 3_656 . . . ?
Br1 Zr1 O3 Si3 85.94(19) . . . . ?
Si1 Zr1 O3 Si3 175.19(19) . . . . ?
Si1 Zr1 O3 Si3 -4.81(19) 3_656 . . . ?
